data_2203311
loop_
_publ_author_name
'Jonathan D. Crane'
'Richard P. Bunce'

_publ_section_title
;
 2-Bromo-1,3-dipyrrolidin-1-ylpropane-1,3-dionate bromide
;
_journal_issue 3
_journal_name_full 'Acta Crystallographica Section E'
_journal_page_first o414
_journal_page_last o415
_journal_paper_doi 10.1107/S1600536804003563
_journal_volume 60
_journal_year 2004
_chemical_formula_iupac 'C11 H18 Br N2 O2 1+, Br 1-'
_chemical_formula_moiety 'C11 H18 Br N2 O2 1+, Br 1-'
_chemical_formula_sum 'C11 H18 Br2 N2 O2'
_chemical_formula_weight 370.09
_chemical_name_systematic
;
2-Bromo-1,3-dipyrrolidin-1-ylpropane-1,3-dionate bromide
;
_space_group_IT_number 36
_symmetry_cell_setting orthorhombic
_symmetry_space_group_name_Hall 'C 2c -2'
_symmetry_space_group_name_H-M 'C m c 21'
_atom_sites_solution_hydrogens geom
_atom_sites_solution_primary direct
_atom_sites_solution_secondary difmap
_cell_angle_alpha 90.00
_cell_angle_beta 90.00
_cell_angle_gamma 90.00
_cell_formula_units_Z 4
_cell_length_a 13.4235(13)
_cell_length_b 12.9358(10)
_cell_length_c 8.2935(6)
_cell_measurement_reflns_used 7940
_cell_measurement_temperature 150(2)
_cell_measurement_theta_max 34.77
_cell_measurement_theta_min 3.04
_cell_volume 1440.1(2)
_computing_cell_refinement 'X-RED (Stoe & Cie,  2001)'
_computing_data_collection 'X-AREA (Stoe & Cie, 2001)'
_computing_data_reduction X-RED
_computing_molecular_graphics 'ORTEP-3 for Windows (Farrugia, 1997)'
_computing_publication_material WinGX
_computing_structure_refinement 'SHELXL97 (Sheldrick, 1997)'
_computing_structure_solution 'X-STEP32 (Stoe & Cie, 2001) and WinGX (Farrugia, 1999)'
_diffrn_ambient_temperature 150(2)
_diffrn_measured_fraction_theta_full 0.995
_diffrn_measured_fraction_theta_max 0.995
_diffrn_measurement_device_type 'Stoe IPDS-II area-detector'
_diffrn_measurement_method \w
_diffrn_radiation_monochromator graphite
_diffrn_radiation_source 'fine-focus sealed tube'
_diffrn_radiation_type MoK\a
_diffrn_radiation_wavelength 0.71073
_diffrn_reflns_av_R_equivalents 0.0391
_diffrn_reflns_av_sigmaI/netI 0.0291
_diffrn_reflns_limit_h_max 21
_diffrn_reflns_limit_h_min -21
_diffrn_reflns_limit_k_max 20
_diffrn_reflns_limit_k_min -20
_diffrn_reflns_limit_l_max 11
_diffrn_reflns_limit_l_min -13
_diffrn_reflns_number 10894
_diffrn_reflns_theta_full 34.77
_diffrn_reflns_theta_max 34.77
_diffrn_reflns_theta_min 3.04
_diffrn_standards_decay_% 0
_diffrn_standards_interval_count 0
_diffrn_standards_interval_time 0
_diffrn_standards_number 0
_exptl_absorpt_coefficient_mu 5.622
_exptl_absorpt_correction_T_max 0.5016
_exptl_absorpt_correction_T_min 0.2629
_exptl_absorpt_correction_type numerical
_exptl_absorpt_process_details '(X-SHAPE; Stoe & Cie, 2001)'
_exptl_crystal_colour 'pale yellow'
_exptl_crystal_density_diffrn 1.707
_exptl_crystal_density_method 'not measured'
_exptl_crystal_description needle
_exptl_crystal_F_000 736
_exptl_crystal_size_max 0.50
_exptl_crystal_size_mid 0.20
_exptl_crystal_size_min 0.15
_refine_diff_density_max 1.248
_refine_diff_density_min -0.961
_refine_ls_abs_structure_details 'Flack (1983), 1313 Friedel pairs'
_refine_ls_abs_structure_Flack 0.01(2)
_refine_ls_extinction_coef 0.0136(9)
_refine_ls_extinction_expression Fc^*^=kFc[1+0.001xFc^2^\l^3^/sin(2\q)]^-1/4^
_refine_ls_extinction_method SHELXL97
_refine_ls_goodness_of_fit_ref 1.110
_refine_ls_hydrogen_treatment mixed
_refine_ls_matrix_type full
_refine_ls_number_parameters 87
_refine_ls_number_reflns 3007
_refine_ls_number_restraints 1
_refine_ls_restrained_S_all 1.110
_refine_ls_R_factor_all 0.0613
_refine_ls_R_factor_gt 0.0510
_refine_ls_shift/su_max 0.000
_refine_ls_shift/su_mean 0.000
_refine_ls_structure_factor_coef Fsqd
_refine_ls_weighting_details 'calc w = 1/[\s^2^(Fo^2^)+(0.0533P)^2^+7.6558P] where P = (Fo^2^+2Fc^2^)/3'
_refine_ls_weighting_scheme calc
_refine_ls_wR_factor_gt 0.1209
_refine_ls_wR_factor_ref 0.1312
_reflns_number_gt 2578
_reflns_number_total 3007
_reflns_threshold_expression I>2\s(I)
_cod_data_source_file lh6168.cif
_cod_data_source_block I
_cod_database_code 2203311
_cod_database_fobs_code 2203311

loop_
_symmetry_equiv_pos_as_xyz
'x, y, z'
'-x, -y, z+1/2'
'-x, y, z'
'x, -y, z+1/2'
'x+1/2, y+1/2, z'
'-x+1/2, -y+1/2, z+1/2'
'-x+1/2, y+1/2, z'
'x+1/2, -y+1/2, z+1/2'

loop_
_atom_site_label
_atom_site_fract_x
_atom_site_fract_y
_atom_site_fract_z
_atom_site_U_iso_or_equiv
_atom_site_adp_type
_atom_site_calc_flag
_atom_site_refinement_flags
_atom_site_occupancy
_atom_site_type_symbol
Br1 0.5000 0.15160(5) -0.00095(5) 0.02639(16) Uani d S 1 Br
Br2 0.5000 0.13933(5) 0.62516(8) 0.03043(17) Uani d S 1 Br
O1 0.5896(2) 0.3133(2) 0.3083(6) 0.0345(6) Uani d . 1 O
H1 0.527(7) 0.336(7) 0.317(18) 0.03(3) Uiso d P 0.50 H
N1 0.6784(3) 0.1671(3) 0.2916(6) 0.0281(7) Uani d . 1 N
C1 0.5000 0.1571(5) 0.2402(8) 0.0255(10) Uani d S 1 C
H1A 0.5000 0.0860 0.2875 0.031 Uiso calc SR 1 H
C2 0.5935(3) 0.2154(3) 0.2859(5) 0.0274(9) Uani d . 1 C
C3 0.7729(3) 0.2217(4) 0.3280(8) 0.0345(10) Uani d . 1 C
H3A 0.7688 0.2586 0.4324 0.041 Uiso calc R 1 H
H3B 0.7896 0.2720 0.2421 0.041 Uiso calc R 1 H
C4 0.8488(4) 0.1356(4) 0.3349(13) 0.054(2) Uani d . 1 C
H4A 0.8583 0.1115 0.4472 0.064 Uiso calc R 1 H
H4B 0.9138 0.1589 0.2917 0.064 Uiso calc R 1 H
C5 0.8053(4) 0.0504(4) 0.2311(9) 0.0478(14) Uani d . 1 C
H5A 0.8335 -0.0177 0.2608 0.057 Uiso calc R 1 H
H5B 0.8183 0.0635 0.1154 0.057 Uiso calc R 1 H
C6 0.6939(3) 0.0549(4) 0.2676(6) 0.0326(9) Uani d . 1 C
H6A 0.6540 0.0285 0.1761 0.039 Uiso calc R 1 H
H6B 0.6772 0.0152 0.3661 0.039 Uiso calc R 1 H

loop_
_atom_site_aniso_label
_atom_site_aniso_U_11
_atom_site_aniso_U_22
_atom_site_aniso_U_33
_atom_site_aniso_U_12
_atom_site_aniso_U_13
_atom_site_aniso_U_23
Br1 0.0277(3) 0.0287(3) 0.0227(3) 0.000 0.000 0.0022(3)
Br2 0.0374(4) 0.0319(3) 0.0220(3) 0.000 0.000 -0.0004(2)
O1 0.0317(13) 0.0249(13) 0.0468(17) -0.0029(11) 0.0002(19) -0.0023(15)
N1 0.0253(13) 0.0288(16) 0.030(2) -0.0026(11) 0.0015(14) -0.0019(13)
C1 0.025(2) 0.026(2) 0.025(3) 0.000 0.000 0.001(2)
C2 0.0267(16) 0.0285(18) 0.027(3) -0.0023(14) 0.0016(14) -0.0004(13)
C3 0.0277(16) 0.032(2) 0.044(3) -0.0063(15) -0.003(2) -0.0025(18)
C4 0.031(2) 0.040(3) 0.089(7) -0.0036(19) -0.020(3) 0.002(3)
C5 0.029(2) 0.033(2) 0.081(5) 0.0050(19) -0.002(3) -0.004(3)
C6 0.0275(17) 0.030(2) 0.040(3) -0.0019(15) -0.0048(16) -0.0012(17)

loop_
_atom_type_symbol
_atom_type_description
_atom_type_scat_dispersion_real
_atom_type_scat_dispersion_imag
_atom_type_scat_source
Br Br -0.2901 2.4595 'International Tables Vol C Tables 4.2.6.8 and 6.1.1.4'
O O 0.0106 0.0060 'International Tables Vol C Tables 4.2.6.8 and 6.1.1.4'
N N 0.0061 0.0033 'International Tables Vol C Tables 4.2.6.8 and 6.1.1.4'
C C 0.0033 0.0016 'International Tables Vol C Tables 4.2.6.8 and 6.1.1.4'
H H 0.0000 0.0000 'International Tables Vol C Tables 4.2.6.8 and 6.1.1.4'

loop_
_geom_angle_atom_site_label_1
_geom_angle_atom_site_label_2
_geom_angle_atom_site_label_3
_geom_angle_site_symmetry_1
_geom_angle_site_symmetry_3
_geom_angle
_geom_angle_publ_flag
C2 O1 H1 . . 112(6) yes
C2 N1 C6 . . 126.1(4) yes
C2 N1 C3 . . 121.9(4) yes
C6 N1 C3 . . 112.0(3) yes
C2 C1 C2 . 3_655 112.1(5) yes
C2 C1 Br1 . . 105.6(3) yes
C2 C1 Br1 3_655 . 105.6(3) ?
C2 C1 H1A . . 111.1 ?
C2 C1 H1A 3_655 . 111.1 ?
Br1 C1 H1A . . 111.1 ?
O1 C2 N1 . . 120.3(4) yes
O1 C2 C1 . . 119.7(4) yes
N1 C2 C1 . . 119.8(4) yes
N1 C3 C4 . . 103.5(4) ?
N1 C3 H3A . . 111.1 ?
C4 C3 H3A . . 111.1 ?
N1 C3 H3B . . 111.1 ?
C4 C3 H3B . . 111.1 ?
H3A C3 H3B . . 109.0 ?
C3 C4 C5 . . 104.7(5) ?
C3 C4 H4A . . 110.8 ?
C5 C4 H4A . . 110.8 ?
C3 C4 H4B . . 110.8 ?
C5 C4 H4B . . 110.8 ?
H4A C4 H4B . . 108.9 ?
C4 C5 C6 . . 103.8(5) ?
C4 C5 H5A . . 111.0 ?
C6 C5 H5A . . 111.0 ?
C4 C5 H5B . . 111.0 ?
C6 C5 H5B . . 111.0 ?
H5A C5 H5B . . 109.0 ?
N1 C6 C5 . . 101.6(4) ?
N1 C6 H6A . . 111.5 ?
C5 C6 H6A . . 111.5 ?
N1 C6 H6B . . 111.5 ?
C5 C6 H6B . . 111.5 ?
H6A C6 H6B . . 109.3 ?

loop_
_geom_bond_atom_site_label_1
_geom_bond_atom_site_label_2
_geom_bond_site_symmetry_2
_geom_bond_distance
_geom_bond_publ_flag
Br1 C1 . 2.001(7) yes
O1 C2 . 1.281(5) yes
O1 H1 . 0.90(10) ?
N1 C2 . 1.301(5) yes
N1 C6 . 1.480(6) yes
N1 C3 . 1.483(6) yes
C1 C2 . 1.513(6) yes
C1 C2 3_655 1.513(6) ?
C1 H1A . 1.0000 ?
C3 C4 . 1.511(7) yes
C3 H3A . 0.9900 ?
C3 H3B . 0.9900 ?
C4 C5 . 1.515(9) yes
C4 H4A . 0.9900 ?
C4 H4B . 0.9900 ?
C5 C6 . 1.526(7) yes
C5 H5A . 0.9900 ?
C5 H5B . 0.9900 ?
C6 H6A . 0.9900 ?
C6 H6B . 0.9900 ?

loop_
_geom_contact_atom_site_label_1
_geom_contact_atom_site_label_2
_geom_contact_distance
_geom_contact_site_symmetry_2
_geom_contact_publ_flag
Br2 Br1 3.1049(8) 1_556 yes
Br2 C1 3.201(7) . yes
Br2 C2 3.234(4) . yes
Br2 O1 3.663(4) . yes
Br2 N1 3.677(4) . yes
Br2 H1A 2.884 . yes
Br2 H6A 3.027 4_555 yes
Br2 H6B 3.586 . yes
Br2 H1 3.63(12) . yes

loop_
_geom_hbond_atom_site_label_D
_geom_hbond_atom_site_label_H
_geom_hbond_atom_site_label_A
_geom_hbond_site_symmetry_A
_geom_hbond_distance_DH
_geom_hbond_distance_HA
_geom_hbond_distance_DA
_geom_hbond_angle_DHA
_geom_hbond_publ_flag
O1 H1 O1 3_655 0.89(10) 1.59(10) 2.405(4) 149(10) yes

loop_
_geom_torsion_atom_site_label_1
_geom_torsion_atom_site_label_2
_geom_torsion_atom_site_label_3
_geom_torsion_atom_site_label_4
_geom_torsion_site_symmetry_1
_geom_torsion
_geom_torsion_publ_flag
C6 N1 C2 O1 . -179.7(5) yes
C3 N1 C2 O1 . 1.6(7) yes
C6 N1 C2 C1 . -4.4(7) yes
C3 N1 C2 C1 . 176.9(5) yes
C2 C1 C2 O1 3_655 -21.3(8) yes
Br1 C1 C2 O1 . 93.2(5) yes
C2 C1 C2 N1 3_655 163.4(3) yes
Br1 C1 C2 N1 . -82.2(5) yes
C2 N1 C3 C4 . 175.7(6) ?
C6 N1 C3 C4 . -3.1(7) ?
N1 C3 C4 C5 . 25.2(8) ?
C3 C4 C5 C6 . -37.9(8) ?
C2 N1 C6 C5 . 161.5(5) ?
C3 N1 C6 C5 . -19.7(6) ?
C4 C5 C6 N1 . 34.6(6) ?
